data_4037793
loop_
_publ_author_name
'Leas, Derek Andrew'
'Dong, Yuxiang'
'Garrison, Jered C.'
'Wang, Xiaofang'
'Ezell, Edward L.'
'Stack, Douglas Edward'
'Vennerstrom, Jonathan L.'

_publ_section_title
;
 Tricyclic Imidazolidin-4-ones by Witkop Oxidation of
 Tetrahydro-\b-carbolines.
;
_journal_name_full 'The Journal of organic chemistry'
_journal_paper_doi 10.1021/acs.joc.9b03402
_journal_year 2020
_chemical_formula_moiety 'C14 H16 N2 O2'
_chemical_formula_sum 'C14 H16 N2 O2'
_chemical_formula_weight 244.29
_space_group_crystal_system monoclinic
_space_group_IT_number 14
_space_group_name_Hall '-P 2yn'
_space_group_name_H-M_alt 'P 1 21/n 1'
_atom_sites_solution_hydrogens difmap
_audit_creation_date 2018-11-05
_audit_creation_method
;
Olex2 1.2
(compiled 2015.09.30 svn.r3233 for OlexSys, GUI svn.r5103)
;
_cell_angle_alpha 90
_cell_angle_beta 94.0015(14)
_cell_angle_gamma 90
_cell_formula_units_Z 4
_cell_length_a 13.05917(18)
_cell_length_b 6.51103(8)
_cell_length_c 14.0462(2)
_cell_measurement_reflns_used 15059
_cell_measurement_temperature 100
_cell_measurement_theta_max 76.1050
_cell_measurement_theta_min 4.4110
_cell_volume 1191.42(3)
_computing_cell_refinement
;
CrysAlisPro, Agilent Technologies,
Version 1.171.37.35 (release 13-08-2014 CrysAlis171 .NET)
(compiled Aug 13 2014,18:06:01)
;
_computing_data_collection
;
CrysAlisPro, Agilent Technologies,
Version 1.171.37.35 (release 13-08-2014 CrysAlis171 .NET)
(compiled Aug 13 2014,18:06:01)
;
_computing_data_reduction
;
CrysAlisPro, Agilent Technologies,
Version 1.171.37.35 (release 13-08-2014 CrysAlis171 .NET)
(compiled Aug 13 2014,18:06:01)
;
_computing_molecular_graphics 'Olex2 (Dolomanov et al., 2009)'
_computing_publication_material 'Olex2 (Dolomanov et al., 2009)'
_computing_structure_refinement 'ShelXL (Sheldrick, 2015)'
_computing_structure_solution 'ShelXS (Sheldrick, 2008)'
_diffrn_ambient_temperature 100
_diffrn_detector 'CCD plate'
_diffrn_detector_area_resol_mean 8.2603
_diffrn_detector_type Onyx
_diffrn_measured_fraction_theta_full 1.000
_diffrn_measured_fraction_theta_max 0.991
_diffrn_measurement_details
;
#__ type_ start__ end____ width___ exp.time_
  1 omega  -68.00   26.00   1.0000    1.0000
omega____ theta____ kappa____ phi______ frames
    -      -43.8691   57.0000   30.0000 94

#__ type_ start__ end____ width___ exp.time_
  2 omega -130.00  -34.00   1.0000    1.0000
omega____ theta____ kappa____ phi______ frames
    -      -43.8691  178.0000   90.0000 96

#__ type_ start__ end____ width___ exp.time_
  3 omega -116.00  -14.00   1.0000    1.0000
omega____ theta____ kappa____ phi______ frames
    -      -43.8691  -77.0000    0.0000 102

#__ type_ start__ end____ width___ exp.time_
  4 omega -130.00  -34.00   1.0000    1.0000
omega____ theta____ kappa____ phi______ frames
    -      -43.8691  178.0000    0.0000 96

#__ type_ start__ end____ width___ exp.time_
  5 omega -116.00  -14.00   1.0000    1.0000
omega____ theta____ kappa____ phi______ frames
    -      -43.8691  -77.0000 -180.0000 102

#__ type_ start__ end____ width___ exp.time_
  6 omega -116.00  -14.00   1.0000    1.0000
omega____ theta____ kappa____ phi______ frames
    -      -43.8691  -77.0000   90.0000 102

#__ type_ start__ end____ width___ exp.time_
  7 omega -116.00  -14.00   1.0000    1.0000
omega____ theta____ kappa____ phi______ frames
    -      -43.8691  -77.0000  -90.0000 102

#__ type_ start__ end____ width___ exp.time_
  8 omega   21.00  114.00   1.0000    1.0000
omega____ theta____ kappa____ phi______ frames
    -       43.8691   38.0000   90.0000 93

#__ type_ start__ end____ width___ exp.time_
  9 omega   15.00  120.00   1.0000    1.0000
omega____ theta____ kappa____ phi______ frames
    -       43.8691   19.0000  -60.0000 105

#__ type_ start__ end____ width___ exp.time_
 10 omega  -27.00   66.00   1.0000    1.0000
omega____ theta____ kappa____ phi______ frames
    -       43.8691  -38.0000 -150.0000 93

#__ type_ start__ end____ width___ exp.time_
 11 omega   28.00  109.00   1.0000    2.4650
omega____ theta____ kappa____ phi______ frames
    -      109.0000  -95.0000 -150.0000 81

#__ type_ start__ end____ width___ exp.time_
 12 omega   79.00  178.00   1.0000    2.4650
omega____ theta____ kappa____ phi______ frames
    -      109.0000   77.0000    0.0000 99

#__ type_ start__ end____ width___ exp.time_
 13 omega   84.00  178.00   1.0000    2.4650
omega____ theta____ kappa____ phi______ frames
    -      109.0000   61.0000  -30.0000 94

#__ type_ start__ end____ width___ exp.time_
 14 omega   79.00  178.00   1.0000    2.4650
omega____ theta____ kappa____ phi______ frames
    -      109.0000   77.0000  -90.0000 99

#__ type_ start__ end____ width___ exp.time_
 15 omega   28.00  109.00   1.0000    2.4650
omega____ theta____ kappa____ phi______ frames
    -      109.0000  -95.0000  120.0000 81

#__ type_ start__ end____ width___ exp.time_
 16 omega   84.00  178.00   1.0000    2.4650
omega____ theta____ kappa____ phi______ frames
    -      109.0000   61.0000 -120.0000 94

#__ type_ start__ end____ width___ exp.time_
 17 omega   79.00  178.00   1.0000    2.4650
omega____ theta____ kappa____ phi______ frames
    -      109.0000   77.0000   60.0000 99

#__ type_ start__ end____ width___ exp.time_
 18 omega   84.00  178.00   1.0000    2.4650
omega____ theta____ kappa____ phi______ frames
    -      109.0000   61.0000   90.0000 94

#__ type_ start__ end____ width___ exp.time_
 19 omega   79.00  178.00   1.0000    2.4650
omega____ theta____ kappa____ phi______ frames
    -      109.0000   77.0000  -30.0000 99

#__ type_ start__ end____ width___ exp.time_
 20 omega   79.00  178.00   1.0000    2.4650
omega____ theta____ kappa____ phi______ frames
    -      109.0000   77.0000  150.0000 99

#__ type_ start__ end____ width___ exp.time_
 21 omega   79.00  178.00   1.0000    2.4650
omega____ theta____ kappa____ phi______ frames
    -      109.0000   77.0000 -150.0000 99

#__ type_ start__ end____ width___ exp.time_
 22 omega   84.00  178.00   1.0000    2.4650
omega____ theta____ kappa____ phi______ frames
    -      109.0000   61.0000  120.0000 94

#__ type_ start__ end____ width___ exp.time_
 23 omega   79.00  178.00   1.0000    2.4650
omega____ theta____ kappa____ phi______ frames
    -      109.0000   77.0000  -60.0000 99

#__ type_ start__ end____ width___ exp.time_
 24 omega   84.00  178.00   1.0000    2.4650
omega____ theta____ kappa____ phi______ frames
    -      109.0000   61.0000    0.0000 94

#__ type_ start__ end____ width___ exp.time_
 25 omega  120.00  177.00   1.0000    2.4650
omega____ theta____ kappa____ phi______ frames
    -      109.0000   77.0000   30.0000 57

#__ type_ start__ end____ width___ exp.time_
 26 omega   84.00  140.00   1.0000    2.4650
omega____ theta____ kappa____ phi______ frames
    -      109.0000   61.0000 -180.0000 56

#__ type_ start__ end____ width___ exp.time_
 27 omega   85.00  115.00   1.0000    2.4650
omega____ theta____ kappa____ phi______ frames
    -      109.0000   61.0000   30.0000 30

#__ type_ start__ end____ width___ exp.time_
 28 omega  113.00  170.00   1.0000    2.4650
omega____ theta____ kappa____ phi______ frames
    -      109.0000   77.0000 -180.0000 57

#__ type_ start__ end____ width___ exp.time_
 29 omega  129.00  177.00   1.0000    2.4650
omega____ theta____ kappa____ phi______ frames
    -      109.0000   77.0000  120.0000 48

#__ type_ start__ end____ width___ exp.time_
 30 omega   79.00  110.00   1.0000    2.4650
omega____ theta____ kappa____ phi______ frames
    -      109.0000   77.0000   30.0000 31

#__ type_ start__ end____ width___ exp.time_
 31 omega   79.00  105.00   1.0000    2.4650
omega____ theta____ kappa____ phi______ frames
    -      109.0000   77.0000  120.0000 26

#__ type_ start__ end____ width___ exp.time_
 32 omega   85.00  110.00   1.0000    2.4650
omega____ theta____ kappa____ phi______ frames
    -      109.0000   61.0000 -150.0000 25

#__ type_ start__ end____ width___ exp.time_
 33 omega   84.00  116.00   1.0000    2.4650
omega____ theta____ kappa____ phi______ frames
    -      109.0000   61.0000  -60.0000 32

#__ type_ start__ end____ width___ exp.time_
 34 omega   79.00  170.00   1.0000    2.4650
omega____ theta____ kappa____ phi______ frames
    -      109.0000   77.0000   90.0000 91

#__ type_ start__ end____ width___ exp.time_
 35 omega   85.00  120.00   1.0000    2.4650
omega____ theta____ kappa____ phi______ frames
    -      109.0000   61.0000  -90.0000 35

#__ type_ start__ end____ width___ exp.time_
 36 omega   79.00  119.00   1.0000    2.4650
omega____ theta____ kappa____ phi______ frames
    -      109.0000   77.0000 -120.0000 40

#__ type_ start__ end____ width___ exp.time_
 37 omega   84.00  123.00   1.0000    2.4650
omega____ theta____ kappa____ phi______ frames
    -      109.0000   61.0000  150.0000 39

#__ type_ start__ end____ width___ exp.time_
 38 omega   34.00  100.00   1.0000    2.4650
omega____ theta____ kappa____ phi______ frames
    -      109.0000  -95.0000  -60.0000 66

#__ type_ start__ end____ width___ exp.time_
 39 omega   80.00  106.00   1.0000    2.4650
omega____ theta____ kappa____ phi______ frames
    -      109.0000   77.0000 -180.0000 26

#__ type_ start__ end____ width___ exp.time_
 40 omega   36.00  107.00   1.0000    2.4650
omega____ theta____ kappa____ phi______ frames
    -      109.0000  -95.0000   30.0000 71
;
_diffrn_measurement_device 'four-circle diffractometer'
_diffrn_measurement_device_type 'Xcalibur, Onyx, Ultra'
_diffrn_measurement_method '\w scans'
_diffrn_orient_matrix_UB_11 -0.0931233000
_diffrn_orient_matrix_UB_12 -0.0193972000
_diffrn_orient_matrix_UB_13 -0.0730892000
_diffrn_orient_matrix_UB_21 -0.0264898000
_diffrn_orient_matrix_UB_22 0.2275823000
_diffrn_orient_matrix_UB_23 0.0157794000
_diffrn_orient_matrix_UB_31 0.0678830000
_diffrn_orient_matrix_UB_32 0.0621147000
_diffrn_orient_matrix_UB_33 -0.0805693000
_diffrn_radiation_monochromator mirror
_diffrn_radiation_probe x-ray
_diffrn_radiation_type CuK\a
_diffrn_radiation_wavelength 1.54184
_diffrn_reflns_av_R_equivalents 0.0545
_diffrn_reflns_av_unetI/netI 0.0198
_diffrn_reflns_Laue_measured_fraction_full 1.000
_diffrn_reflns_Laue_measured_fraction_max 0.991
_diffrn_reflns_limit_h_max 16
_diffrn_reflns_limit_h_min -16
_diffrn_reflns_limit_k_max 8
_diffrn_reflns_limit_k_min -8
_diffrn_reflns_limit_l_max 17
_diffrn_reflns_limit_l_min -17
_diffrn_reflns_number 24158
_diffrn_reflns_point_group_measured_fraction_full 1.000
_diffrn_reflns_point_group_measured_fraction_max 0.991
_diffrn_reflns_theta_full 67.684
_diffrn_reflns_theta_max 76.138
_diffrn_reflns_theta_min 4.470
_diffrn_source 'sealed X-ray tube'
_diffrn_source_type 'Enhance Ultra (Cu) X-ray Source'
_exptl_absorpt_coefficient_mu 0.746
_exptl_absorpt_correction_T_max 1.00000
_exptl_absorpt_correction_T_min 0.74328
_exptl_absorpt_correction_type multi-scan
_exptl_absorpt_process_details
;
CrysAlisPro, Agilent Technologies,
Version 1.171.37.35 (release 13-08-2014 CrysAlis171 .NET)
(compiled Aug 13 2014,18:06:01)
Empirical absorption correction using spherical harmonics,
 implemented in SCALE3 ABSPACK scaling algorithm.
Empirical absorption correction using spherical harmonics,
 implemented in SCALE3 ABSPACK scaling algorithm.
;
_exptl_crystal_colour 'clear colourless'
_exptl_crystal_colour_lustre clear
_exptl_crystal_colour_primary colourless
_exptl_crystal_density_diffrn 1.362
_exptl_crystal_description block
_exptl_crystal_F_000 520
_exptl_crystal_size_max 0.5
_exptl_crystal_size_mid 0.3
_exptl_crystal_size_min 0.1
_refine_diff_density_max 0.242
_refine_diff_density_min -0.283
_refine_diff_density_rms 0.069
_refine_ls_extinction_method none
_refine_ls_goodness_of_fit_ref 1.078
_refine_ls_hydrogen_treatment refall
_refine_ls_matrix_type full
_refine_ls_number_parameters 227
_refine_ls_number_reflns 2473
_refine_ls_number_restraints 0
_refine_ls_restrained_S_all 1.078
_refine_ls_R_factor_all 0.0422
_refine_ls_R_factor_gt 0.0398
_refine_ls_shift/su_max 0.000
_refine_ls_shift/su_mean 0.000
_refine_ls_structure_factor_coef Fsqd
_refine_ls_weighting_details 'w=1/[\s^2^(Fo^2^)+(0.0593P)^2^+0.3852P] where P=(Fo^2^+2Fc^2^)/3'
_refine_ls_weighting_scheme calc
_refine_ls_wR_factor_gt 0.0999
_refine_ls_wR_factor_ref 0.1025
_reflns_Friedel_coverage 0.000
_reflns_number_gt 2303
_reflns_number_total 2473
_reflns_threshold_expression 'I > 2\s(I)'
_cod_data_source_file jo9b03402_si_002.cif
_cod_data_source_block jv-dl4-091a
_cod_database_code 4037793
_shelxl_version_number 2013-4
_chemical_oxdiff_formula C14H16N2O2
_shelx_space_group_comment
;
The symmetry employed for this shelxl refinement is uniquely defined
by the following loop, which should always be used as a source of
symmetry information in preference to the above space-group names.
They are only intended as comments.
;
_reflns_odcompleteness_completeness 100.00
_reflns_odcompleteness_iscentric 1
_reflns_odcompleteness_theta 66.97
_olex2_refinement_description
;
;
_olex2_date_sample_data_collection 2004-05-07
_olex2_exptl_crystal_mounting_method 'Mounted on a Kryoloop using paratone oil'
_olex2_submission_special_instructions 'No special instructions were received'

loop_
_space_group_symop_operation_xyz
'x, y, z'
'-x+1/2, y+1/2, -z+1/2'
'-x, -y, -z'
'x-1/2, -y-1/2, z-1/2'

loop_
_atom_site_label
_atom_site_type_symbol
_atom_site_fract_x
_atom_site_fract_y
_atom_site_fract_z
_atom_site_U_iso_or_equiv
_atom_site_adp_type
_atom_site_occupancy
_atom_site_site_symmetry_order
_atom_site_calc_flag
O1 O 0.00644(6) 0.21304(13) 0.55558(6) 0.0212(2) Uani 1 1 d
O2 O -0.41362(6) 0.19559(14) 0.53787(6) 0.0241(2) Uani 1 1 d
N1 N -0.28067(7) 0.01188(14) 0.47795(7) 0.0152(2) Uani 1 1 d
C7 C -0.08674(8) 0.19768(16) 0.55067(8) 0.0158(2) Uani 1 1 d
N2 N -0.24677(7) 0.22581(14) 0.35112(7) 0.0171(2) Uani 1 1 d
C2 C -0.27676(9) -0.21759(17) 0.61574(8) 0.0185(2) Uani 1 1 d
C1 C -0.23170(8) -0.06363(16) 0.56481(7) 0.0150(2) Uani 1 1 d
C6 C -0.13511(8) 0.01522(16) 0.59576(8) 0.0154(2) Uani 1 1 d
C5 C -0.08241(9) -0.07405(18) 0.67523(8) 0.0189(2) Uani 1 1 d
C3 C -0.22430(10) -0.29849(17) 0.69722(8) 0.0212(3) Uani 1 1 d
C11 C -0.35753(8) 0.15659(17) 0.47474(8) 0.0166(2) Uani 1 1 d
C8 C -0.15198(8) 0.37149(17) 0.50659(8) 0.0175(2) Uani 1 1 d
C10 C -0.22638(8) 0.02006(17) 0.38899(8) 0.0167(2) Uani 1 1 d
C4 C -0.12657(9) -0.22927(18) 0.72617(8) 0.0214(3) Uani 1 1 d
C12 C -0.35432(8) 0.26332(17) 0.37703(8) 0.0175(2) Uani 1 1 d
C9 C -0.16954(9) 0.36839(18) 0.39589(8) 0.0189(2) Uani 1 1 d
C13 C -0.38319(10) 0.48961(18) 0.38198(9) 0.0226(3) Uani 1 1 d
C14 C -0.42883(9) 0.1505(2) 0.30548(9) 0.0221(3) Uani 1 1 d
H H -0.1527(11) -0.004(2) 0.4027(10) 0.015(3) Uiso 1 1 d
HA H -0.2543(11) -0.088(2) 0.3433(11) 0.022(4) Uiso 1 1 d
HB H -0.1106(11) 0.494(2) 0.5210(11) 0.018(3) Uiso 1 1 d
HC H -0.1885(12) 0.508(2) 0.3752(11) 0.022(4) Uiso 1 1 d
HD H -0.0141(12) -0.021(2) 0.6954(11) 0.021(4) Uiso 1 1 d
HE H -0.2180(11) 0.379(2) 0.5363(10) 0.015(3) Uiso 1 1 d
HF H -0.1024(11) 0.334(2) 0.3698(10) 0.016(3) Uiso 1 1 d
HG H -0.0904(12) -0.285(3) 0.7838(12) 0.027(4) Uiso 1 1 d
HH H -0.4546(14) 0.504(3) 0.3938(12) 0.031(4) Uiso 1 1 d
HI H -0.4145(13) 0.002(3) 0.3026(12) 0.029(4) Uiso 1 1 d
HJ H -0.3717(12) 0.560(3) 0.3198(12) 0.029(4) Uiso 1 1 d
HK H -0.3438(12) 0.565(3) 0.4338(12) 0.028(4) Uiso 1 1 d
HL H -0.4987(13) 0.163(2) 0.3231(11) 0.026(4) Uiso 1 1 d
HM H -0.2578(12) -0.405(3) 0.7328(12) 0.026(4) Uiso 1 1 d
HN H -0.3445(12) -0.272(3) 0.5929(12) 0.027(4) Uiso 1 1 d
HO H -0.4256(13) 0.209(3) 0.2424(14) 0.032(4) Uiso 1 1 d

loop_
_atom_site_aniso_label
_atom_site_aniso_U_11
_atom_site_aniso_U_22
_atom_site_aniso_U_33
_atom_site_aniso_U_23
_atom_site_aniso_U_13
_atom_site_aniso_U_12
O1 0.0141(4) 0.0232(4) 0.0258(4) 0.0009(3) -0.0004(3) -0.0019(3)
O2 0.0195(4) 0.0331(5) 0.0202(4) -0.0023(3) 0.0048(3) 0.0049(3)
N1 0.0142(4) 0.0172(4) 0.0144(5) -0.0008(3) 0.0012(3) 0.0002(3)
C7 0.0158(5) 0.0171(5) 0.0141(5) -0.0027(4) 0.0000(4) -0.0012(4)
N2 0.0166(5) 0.0187(5) 0.0159(5) 0.0015(4) 0.0011(4) 0.0026(3)
C2 0.0206(5) 0.0160(5) 0.0196(6) -0.0025(4) 0.0053(4) -0.0010(4)
C1 0.0162(5) 0.0145(5) 0.0144(5) -0.0011(4) 0.0023(4) 0.0019(4)
C6 0.0159(5) 0.0158(5) 0.0148(5) -0.0014(4) 0.0024(4) 0.0018(4)
C5 0.0183(5) 0.0207(5) 0.0177(5) -0.0006(4) 0.0007(4) 0.0033(4)
C3 0.0303(6) 0.0155(5) 0.0188(6) 0.0027(4) 0.0082(5) 0.0013(4)
C11 0.0129(5) 0.0195(5) 0.0173(5) -0.0032(4) -0.0010(4) -0.0007(4)
C8 0.0157(5) 0.0149(5) 0.0217(6) 0.0001(4) 0.0005(4) -0.0013(4)
C10 0.0178(5) 0.0188(5) 0.0136(5) -0.0003(4) 0.0019(4) 0.0023(4)
C4 0.0271(6) 0.0205(5) 0.0170(5) 0.0024(4) 0.0032(4) 0.0076(4)
C12 0.0160(5) 0.0202(5) 0.0159(5) -0.0011(4) -0.0011(4) 0.0036(4)
C9 0.0174(5) 0.0186(5) 0.0207(6) 0.0053(4) 0.0015(4) -0.0003(4)
C13 0.0233(6) 0.0216(6) 0.0223(6) -0.0022(4) -0.0030(5) 0.0066(4)
C14 0.0194(6) 0.0268(6) 0.0194(6) -0.0045(5) -0.0037(4) 0.0037(5)

loop_
_atom_type_symbol
_atom_type_description
_atom_type_scat_dispersion_real
_atom_type_scat_dispersion_imag
_atom_type_scat_source
C C 0.0181 0.0091 'International Tables Vol C Tables 4.2.6.8 and 6.1.1.4'
H H 0.0000 0.0000 'International Tables Vol C Tables 4.2.6.8 and 6.1.1.4'
N N 0.0311 0.0180 'International Tables Vol C Tables 4.2.6.8 and 6.1.1.4'
O O 0.0492 0.0322 'International Tables Vol C Tables 4.2.6.8 and 6.1.1.4'

loop_
_geom_angle_atom_site_label_1
_geom_angle_atom_site_label_2
_geom_angle_atom_site_label_3
_geom_angle
C1 N1 C10 121.50(9)
C11 N1 C1 123.19(9)
C11 N1 C10 109.83(9)
O1 C7 C6 119.19(10)
O1 C7 C8 119.38(10)
C6 C7 C8 121.22(9)
C10 N2 C12 102.23(9)
C10 N2 C9 108.64(8)
C9 N2 C12 114.73(9)
C1 C2 C3 119.64(11)
C1 C2 HN 119.7(9)
C3 C2 HN 120.6(10)
C2 C1 N1 120.67(10)
C2 C1 C6 120.64(10)
C6 C1 N1 118.64(9)
C1 C6 C7 123.58(9)
C5 C6 C7 117.82(10)
C5 C6 C1 118.54(10)
C6 C5 HD 118.2(9)
C4 C5 C6 121.08(11)
C4 C5 HD 120.7(9)
C2 C3 HM 118.4(9)
C4 C3 C2 120.44(11)
C4 C3 HM 121.1(9)
O2 C11 N1 126.50(11)
O2 C11 C12 127.62(10)
N1 C11 C12 105.84(9)
C7 C8 C9 115.87(9)
C7 C8 HB 103.8(8)
C7 C8 HE 110.2(8)
C9 C8 HB 105.0(9)
C9 C8 HE 110.6(8)
HB C8 HE 111.1(12)
N1 C10 H 110.5(8)
N1 C10 HA 109.9(9)
N2 C10 N1 104.77(8)
N2 C10 H 111.8(8)
N2 C10 HA 111.3(9)
H C10 HA 108.6(12)
C5 C4 C3 119.51(10)
C5 C4 HG 120.2(10)
C3 C4 HG 120.2(10)
N2 C12 C11 103.15(8)
N2 C12 C13 114.12(10)
N2 C12 C14 108.99(9)
C13 C12 C11 111.91(10)
C13 C12 C14 110.17(9)
C14 C12 C11 108.16(9)
N2 C9 C8 118.80(9)
N2 C9 HC 107.7(9)
N2 C9 HF 107.1(8)
C8 C9 HC 107.5(9)
C8 C9 HF 107.3(8)
HC C9 HF 107.9(12)
C12 C13 HH 110.4(10)
C12 C13 HJ 110.4(10)
C12 C13 HK 113.1(10)
HH C13 HJ 108.1(14)
HH C13 HK 106.5(14)
HJ C13 HK 108.2(14)
C12 C14 HI 112.5(10)
C12 C14 HL 111.0(9)
C12 C14 HO 110.1(10)
HI C14 HL 106.3(13)
HI C14 HO 109.2(14)
HL C14 HO 107.6(14)

loop_
_geom_bond_atom_site_label_1
_geom_bond_atom_site_label_2
_geom_bond_distance
O1 C7 1.2181(14)
O2 C11 1.2157(14)
N1 C1 1.4249(13)
N1 C11 1.3751(14)
N1 C10 1.4799(15)
C7 C6 1.5057(15)
C7 C8 1.5220(15)
N2 C10 1.4591(14)
N2 C12 1.4953(14)
N2 C9 1.4786(14)
C2 C1 1.3862(16)
C2 C3 1.3954(17)
C2 HN 0.986(16)
C1 C6 1.4025(15)
C6 C5 1.3965(15)
C5 C4 1.3869(17)
C5 HD 0.980(16)
C3 C4 1.3875(18)
C3 HM 0.976(17)
C11 C12 1.5415(15)
C8 C9 1.5559(16)
C8 HB 0.978(15)
C8 HE 0.985(14)
C10 H 0.981(14)
C10 HA 1.006(16)
C4 HG 0.977(17)
C12 C13 1.5236(16)
C12 C14 1.5362(15)
C9 HC 0.980(16)
C9 HF 0.999(15)
C13 HH 0.963(18)
C13 HJ 1.008(17)
C13 HK 0.990(17)
C14 HI 0.983(17)
C14 HL 0.965(16)
C14 HO 0.969(19)

loop_
_geom_torsion_atom_site_label_1
_geom_torsion_atom_site_label_2
_geom_torsion_atom_site_label_3
_geom_torsion_atom_site_label_4
_geom_torsion
O1 C7 C6 C1 -153.54(11)
O1 C7 C6 C5 29.29(15)
O1 C7 C8 C9 84.19(13)
O2 C11 C12 N2 154.61(11)
O2 C11 C12 C13 31.50(16)
O2 C11 C12 C14 -90.03(14)
N1 C1 C6 C7 9.57(16)
N1 C1 C6 C5 -173.28(10)
N1 C11 C12 N2 -23.08(11)
N1 C11 C12 C13 -146.19(9)
N1 C11 C12 C14 92.28(10)
C7 C6 C5 C4 173.60(10)
C7 C8 C9 N2 78.43(13)
C2 C1 C6 C7 -172.93(10)
C2 C1 C6 C5 4.23(16)
C2 C3 C4 C5 2.04(18)
C1 N1 C11 O2 -22.67(17)
C1 N1 C11 C12 155.06(9)
C1 N1 C10 N2 -132.35(9)
C1 C2 C3 C4 -1.53(17)
C1 C6 C5 C4 -3.72(17)
C6 C7 C8 C9 -101.01(12)
C6 C5 C4 C3 0.63(17)
C3 C2 C1 N1 175.80(10)
C3 C2 C1 C6 -1.65(17)
C11 N1 C1 C2 81.86(14)
C11 N1 C1 C6 -100.63(12)
C11 N1 C10 N2 22.27(11)
C8 C7 C6 C1 31.65(16)
C8 C7 C6 C5 -145.52(11)
C10 N1 C1 C2 -126.94(11)
C10 N1 C1 C6 50.56(14)
C10 N1 C11 O2 -176.77(11)
C10 N1 C11 C12 0.95(11)
C10 N2 C12 C11 35.88(10)
C10 N2 C12 C13 157.51(9)
C10 N2 C12 C14 -78.88(10)
C10 N2 C9 C8 -51.50(13)
C12 N2 C10 N1 -35.74(10)
C12 N2 C9 C8 62.18(13)
C9 N2 C10 N1 85.92(10)
C9 N2 C12 C11 -81.50(11)
C9 N2 C12 C13 40.12(13)
C9 N2 C12 C14 163.74(9)
